data_2107213
loop_
_publ_author_name
'van Loon, C.J.J.'
'Verschoor, G.C.'

_publ_section_title
;
 The crystal structure of Na Mn Cl3
;
_journal_name_full 'Acta Crystallographica B (24,1968-38,1982)'
_journal_page_first 1224
_journal_page_last 1228
_journal_volume 29
_journal_year 1973
_chemical_formula_sum 'Cl3 Mn Na'
_chemical_name_systematic 'Na Mn Cl3'
_space_group_IT_number 148
_symmetry_space_group_name_Hall '-R 3'
_symmetry_space_group_name_H-M 'R -3 :H'
_cell_angle_alpha 90
_cell_angle_beta 90
_cell_angle_gamma 120
_cell_formula_units_Z 6
_cell_length_a 6.591
_cell_length_b 6.591
_cell_length_c 18.627
_cell_volume 700.771
_citation_journal_id_ASTM ACBCAR
_cod_data_source_file vanLoon_ACBCAR_1973_779.cif
_cod_data_source_block Cl3Mn1Na1
_cod_original_cell_volume 700.7711
_cod_original_formula_sum 'Cl3 Mn1 Na1'
_cod_database_code 2107213

loop_
_symmetry_equiv_pos_as_xyz
x,y,z
-y,x-y,z
-x+y,-x,z
-x,-y,-z
y,-x+y,-z
x-y,x,-z
x+2/3,y+1/3,z+1/3
-y+2/3,x-y+1/3,z+1/3
-x+y+2/3,-x+1/3,z+1/3
-x+2/3,-y+1/3,-z+1/3
y+2/3,-x+y+1/3,-z+1/3
x-y+2/3,x+1/3,-z+1/3
x+1/3,y+2/3,z+2/3
-y+1/3,x-y+2/3,z+2/3
-x+y+1/3,-x+2/3,z+2/3
-x+1/3,-y+2/3,-z+2/3
y+1/3,-x+y+2/3,-z+2/3
x-y+1/3,x+2/3,-z+2/3

loop_
_atom_site_label
_atom_site_type_symbol
_atom_site_fract_x
_atom_site_fract_y
_atom_site_fract_z
_atom_site_occupancy
_atom_site_U_iso_or_equiv
Na1 Na+1 0 0 0.1449 1 0.0
Mn1 Mn+2 0 0 0.3407 1 0.0
Cl1 Cl-1 0.3713 0.0105 0.0777 1 0.0
